data_7022801
loop_
_publ_author_name
'Lastra-Barreira, Beatriz'
'D\'iez, Josefina'
'Crochet, Pascale'
'Fern\'andez, Israel'

_publ_section_title
;
 Functionalized arene-ruthenium(II) complexes: dangling vs. tethering side
 chain.
;
_journal_issue 15
_journal_name_full 'Dalton transactions (Cambridge, England : 2003)'
_journal_page_first 5412
_journal_page_last 5420
_journal_paper_doi 10.1039/c3dt33051f
_journal_volume 42
_journal_year 2013
_chemical_compound_source synthesis
_chemical_formula_moiety 'C52 H50 Cl2 O10 P2 Ru2, 2(F6 Sb)'
_chemical_formula_sum 'C52 H50 Cl2 F12 O10 P2 Ru2 Sb2'
_chemical_formula_weight 1641.40
_chemical_name_systematic
;
?
;
_space_group_IT_number 14
_symmetry_cell_setting monoclinic
_symmetry_Int_Tables_number 14
_symmetry_space_group_name_Hall '-P 2ybc'
_symmetry_space_group_name_H-M 'P 1 21/c 1'
_atom_sites_solution_hydrogens geom
_atom_sites_solution_primary direct
_atom_sites_solution_secondary difmap
_audit_creation_method SHELXL-97
_cell_angle_alpha 90.00
_cell_angle_beta 92.775(2)
_cell_angle_gamma 90.00
_cell_formula_units_Z 2
_cell_length_a 9.9387(3)
_cell_length_b 11.8480(4)
_cell_length_c 24.2871(7)
_cell_measurement_reflns_used 4911
_cell_measurement_temperature 150(2)
_cell_measurement_theta_max 25.350
_cell_measurement_theta_min 0.407
_cell_volume 2856.54(15)
_computing_cell_refinement 'HKL Scalepack (Otwinowki & Minor 1997)'
_computing_data_collection 'Collect (Bruker, 2004)'
_computing_data_reduction 'HKL Denzo and scalepack (Otwinowski & Minor 1997)'
_computing_molecular_graphics 'PLATON (Spek, 2007)'
_computing_publication_material 'WinGX publication routines (Farrugia, 1999)'
_computing_structure_refinement 'SHELXL-97 (Sheldrick, 1997)'
_computing_structure_solution 'SIR-92 (Altomare, 1994)'
_diffrn_ambient_temperature 150(2)
_diffrn_detector_area_resol_mean 9
_diffrn_measured_fraction_theta_full 1.000
_diffrn_measured_fraction_theta_max 1.000
_diffrn_measurement_device '95 mm CCD camera on \k-goniostat'
_diffrn_measurement_device_type KappaCCD
_diffrn_measurement_method '\f and \w scan'
_diffrn_radiation_monochromator 'horizontally mounted graphite crystal'
_diffrn_radiation_source 'fine-focus sealed tube'
_diffrn_radiation_type MoK\a
_diffrn_radiation_wavelength 0.71073
_diffrn_reflns_av_R_equivalents 0.037
_diffrn_reflns_av_unetI/netI 0.0650
_diffrn_reflns_limit_h_max 11
_diffrn_reflns_limit_h_min -11
_diffrn_reflns_limit_k_max 14
_diffrn_reflns_limit_k_min 0
_diffrn_reflns_limit_l_max 29
_diffrn_reflns_limit_l_min 0
_diffrn_reflns_number 18346
_diffrn_reflns_theta_full 25.36
_diffrn_reflns_theta_max 25.36
_diffrn_reflns_theta_min 1.91
_diffrn_standards_number 0
_exptl_absorpt_coefficient_mu 1.699
_exptl_absorpt_correction_T_max 0.890
_exptl_absorpt_correction_T_min 0.734
_exptl_absorpt_correction_type multi-scan
_exptl_absorpt_process_details
;
multi-scan from symmetry-related measurements
Sortav (Blessing 1995)
;
_exptl_crystal_colour Orange
_exptl_crystal_density_diffrn 1.908
_exptl_crystal_density_method 'not measured'
_exptl_crystal_description Prism
_exptl_crystal_F_000 1608
_exptl_crystal_size_max 0.25
_exptl_crystal_size_mid 0.20
_exptl_crystal_size_min 0.10
_refine_diff_density_max 1.695
_refine_diff_density_min -1.109
_refine_diff_density_rms 0.227
_refine_ls_extinction_method none
_refine_ls_goodness_of_fit_ref 1.010
_refine_ls_hydrogen_treatment constr
_refine_ls_matrix_type full
_refine_ls_number_parameters 370
_refine_ls_number_reflns 5227
_refine_ls_number_restraints 0
_refine_ls_restrained_S_all 1.010
_refine_ls_R_factor_all 0.0721
_refine_ls_R_factor_gt 0.0479
_refine_ls_shift/su_max 0.001
_refine_ls_shift/su_mean 0.000
_refine_ls_structure_factor_coef Fsqd
_refine_ls_weighting_details 'calc w=1/[\s^2^(Fo^2^)+(0.0865P)^2^+0.0000P] where P=(Fo^2^+2Fc^2^)/3'
_refine_ls_weighting_scheme calc
_refine_ls_wR_factor_gt 0.1234
_refine_ls_wR_factor_ref 0.1459
_reflns_number_gt 3718
_reflns_number_total 5227
_reflns_threshold_expression >2\s(I)
_cod_data_source_file c3dt33051f.txt
_cod_data_source_block 2
_cod_depositor_comments
;
The following automatic conversions were performed:

'_symmetry_cell_setting' value 'Monoclinic' changed to 'monoclinic'
according to /home/saulius/struct/CIF-dictionaries/cif_core.dic
dictionary named 'cif_core.dic' version 2.4.2 from 2011-04-26.

Automatic conversion script
Id: cif_fix_values 1891 2012-01-12 08:04:46Z andrius 
;
_cod_original_sg_symbol_H-M 'P 21/c'
_cod_database_code 7022801

loop_
_symmetry_equiv_pos_as_xyz
'x, y, z'
'-x, y+1/2, -z+1/2'
'-x, -y, -z'
'x, -y-1/2, z-1/2'

loop_
_atom_site_label
_atom_site_type_symbol
_atom_site_fract_x
_atom_site_fract_y
_atom_site_fract_z
_atom_site_U_iso_or_equiv
_atom_site_adp_type
_atom_site_occupancy
_atom_site_symmetry_multiplicity
_atom_site_calc_flag
_atom_site_refinement_flags
C1 C 0.2930(6) 0.1538(6) 0.4248(2) 0.0356(15) Uani 1 1 d .
H1 H 0.2869 0.2267 0.4096 0.043 Uiso 1 1 calc R
C2 C 0.2853(6) 0.0569(6) 0.3904(2) 0.0342(15) Uani 1 1 d .
H2 H 0.2714 0.0665 0.3522 0.041 Uiso 1 1 calc R
C3 C 0.2978(6) -0.0524(5) 0.4117(2) 0.0319(14) Uani 1 1 d .
H3 H 0.2854 -0.1155 0.3886 0.038 Uiso 1 1 calc R
C4 C 0.3300(6) -0.0665(5) 0.4698(3) 0.0332(14) Uani 1 1 d .
C5 C 0.3296(5) 0.0294(6) 0.5050(2) 0.0335(14) Uani 1 1 d .
H5 H 0.3423 0.0207 0.5434 0.040 Uiso 1 1 calc R
C6 C 0.3097(6) 0.1386(5) 0.4816(3) 0.0331(14) Uani 1 1 d .
H6 H 0.3078 0.2018 0.5050 0.040 Uiso 1 1 calc R
C7 C 0.3370(8) -0.2681(6) 0.4616(3) 0.0520(19) Uani 1 1 d .
H7A H 0.4042 -0.2691 0.4334 0.062 Uiso 1 1 calc R
H7B H 0.2471 -0.2729 0.4433 0.062 Uiso 1 1 calc R
C8 C 0.3597(9) -0.3653(7) 0.5010(4) 0.063(2) Uani 1 1 d .
H8A H 0.3755 -0.4352 0.4808 0.075 Uiso 1 1 calc R
H8B H 0.4379 -0.3507 0.5261 0.075 Uiso 1 1 calc R
C9 C 0.0436(6) 0.2941(6) 0.3680(3) 0.0423(16) Uani 1 1 d .
C10 C 0.1184(7) 0.3014(7) 0.3219(3) 0.0501(18) Uani 1 1 d .
H10 H 0.1048 0.2508 0.2923 0.060 Uiso 1 1 calc R
C11 C 0.2147(8) 0.3866(8) 0.3205(4) 0.062(2) Uani 1 1 d .
H11 H 0.2677 0.3948 0.2898 0.074 Uiso 1 1 calc R
C12 C 0.2315(10) 0.4597(7) 0.3655(5) 0.076(3) Uani 1 1 d .
H12 H 0.2985 0.5157 0.3652 0.091 Uiso 1 1 calc R
C13 C 0.1530(10) 0.4517(8) 0.4098(5) 0.086(3) Uani 1 1 d .
H13 H 0.1645 0.5034 0.4390 0.103 Uiso 1 1 calc R
C14 C 0.0580(8) 0.3691(7) 0.4120(4) 0.063(2) Uani 1 1 d .
H14 H 0.0035 0.3629 0.4424 0.076 Uiso 1 1 calc R
C15 C 0.0538(6) -0.0650(6) 0.3089(2) 0.0356(15) Uani 1 1 d .
C16 C 0.0172(7) -0.1625(6) 0.3340(2) 0.0404(16) Uani 1 1 d .
H16 H -0.0473 -0.1615 0.3611 0.048 Uiso 1 1 calc R
C17 C 0.0769(8) -0.2640(7) 0.3189(3) 0.0511(18) Uani 1 1 d .
H17 H 0.0537 -0.3320 0.3359 0.061 Uiso 1 1 calc R
C18 C 0.1718(8) -0.2633(7) 0.2780(3) 0.057(2) Uani 1 1 d .
H18 H 0.2141 -0.3307 0.2679 0.068 Uiso 1 1 calc R
C19 C 0.2025(8) -0.1640(8) 0.2530(3) 0.056(2) Uani 1 1 d .
H19 H 0.2653 -0.1642 0.2253 0.067 Uiso 1 1 calc R
C20 C 0.1445(7) -0.0645(7) 0.2672(3) 0.0454(17) Uani 1 1 d .
H20 H 0.1654 0.0029 0.2491 0.054 Uiso 1 1 calc R
C21 C -0.2895(6) 0.0746(6) 0.3601(2) 0.0390(16) Uani 1 1 d .
C22 C -0.3386(7) -0.0024(8) 0.3211(3) 0.053(2) Uani 1 1 d .
H22 H -0.2984 -0.0735 0.3170 0.064 Uiso 1 1 calc R
C23 C -0.4508(9) 0.0310(10) 0.2881(3) 0.074(3) Uani 1 1 d .
H23 H -0.4876 -0.0179 0.2609 0.089 Uiso 1 1 calc R
C24 C -0.5072(8) 0.1357(10) 0.2956(4) 0.072(3) Uani 1 1 d .
H24 H -0.5819 0.1578 0.2729 0.087 Uiso 1 1 calc R
C25 C -0.4573(8) 0.2082(8) 0.3352(3) 0.062(2) Uani 1 1 d .
H25 H -0.4986 0.2786 0.3402 0.074 Uiso 1 1 calc R
C26 C -0.3454(7) 0.1776(7) 0.3680(3) 0.0503(19) Uani 1 1 d .
H26 H -0.3090 0.2269 0.3952 0.060 Uiso 1 1 calc R
O1 O 0.3495(4) -0.1656(4) 0.49419(18) 0.0427(11) Uani 1 1 d .
O2 O 0.2408(7) -0.3744(5) 0.5309(3) 0.0769(19) Uani 1 1 d .
H2A H 0.2494 -0.4269 0.5535 0.115 Uiso 1 1 calc R
O3 O -0.0564(4) 0.2096(4) 0.37209(18) 0.0405(11) Uani 1 1 d .
O4 O -0.0002(4) 0.0411(4) 0.32248(16) 0.0372(10) Uani 1 1 d .
O5 O -0.1760(4) 0.0405(4) 0.39464(16) 0.0344(10) Uani 1 1 d .
F1 F -0.2999(9) 0.7779(5) 0.3985(2) 0.124(3) Uani 1 1 d .
F2 F -0.2608(5) 0.6843(4) 0.30260(16) 0.0660(13) Uani 1 1 d .
F3 F -0.3894(6) 0.5923(5) 0.4378(2) 0.0894(18) Uani 1 1 d .
F4 F -0.4993(6) 0.6777(8) 0.3466(2) 0.122(3) Uani 1 1 d .
F5 F -0.1605(8) 0.5872(11) 0.3930(3) 0.194(5) Uani 1 1 d .
F6 F -0.3641(13) 0.4977(6) 0.3386(4) 0.196(5) Uani 1 1 d .
P1 P -0.02742(15) 0.07999(14) 0.38383(6) 0.0280(3) Uani 1 1 d .
Cl1 Cl -0.00794(14) 0.12640(12) 0.51786(5) 0.0281(3) Uani 1 1 d .
Ru1 Ru 0.13251(4) 0.03709(4) 0.451299(17) 0.02499(16) Uani 1 1 d .
Sb1 Sb -0.32710(6) 0.63777(5) 0.36944(2) 0.0531(2) Uani 1 1 d .

loop_
_atom_site_aniso_label
_atom_site_aniso_U_11
_atom_site_aniso_U_22
_atom_site_aniso_U_33
_atom_site_aniso_U_23
_atom_site_aniso_U_13
_atom_site_aniso_U_12
C1 0.019(3) 0.051(4) 0.037(3) 0.008(3) 0.002(2) -0.005(3)
C2 0.020(3) 0.054(4) 0.029(3) -0.001(3) 0.010(2) -0.007(3)
C3 0.020(3) 0.044(4) 0.032(3) -0.008(3) 0.011(2) 0.001(3)
C4 0.014(3) 0.040(4) 0.047(4) 0.009(3) 0.009(3) 0.003(3)
C5 0.014(3) 0.057(4) 0.029(3) -0.001(3) -0.001(2) -0.001(3)
C6 0.020(3) 0.040(4) 0.040(3) -0.001(3) 0.001(3) -0.010(3)
C7 0.052(5) 0.039(4) 0.066(5) 0.000(4) 0.018(4) 0.011(3)
C8 0.055(5) 0.060(5) 0.075(6) 0.010(4) 0.025(4) 0.011(4)
C9 0.027(3) 0.038(4) 0.062(4) 0.019(3) 0.002(3) -0.002(3)
C10 0.043(4) 0.058(5) 0.048(4) 0.021(4) -0.002(3) 0.005(4)
C11 0.041(4) 0.071(6) 0.075(6) 0.041(5) 0.007(4) 0.001(4)
C12 0.073(6) 0.040(5) 0.115(8) 0.016(5) 0.009(6) -0.012(4)
C13 0.078(7) 0.051(5) 0.131(9) -0.017(6) 0.028(7) -0.011(5)
C14 0.055(5) 0.049(5) 0.087(6) -0.014(4) 0.022(5) 0.004(4)
C15 0.031(3) 0.048(4) 0.027(3) -0.009(3) -0.008(3) 0.002(3)
C16 0.034(4) 0.061(4) 0.026(3) -0.012(3) 0.007(3) -0.004(3)
C17 0.054(5) 0.056(5) 0.043(4) -0.002(4) -0.003(3) 0.001(4)
C18 0.050(5) 0.066(5) 0.054(4) -0.026(4) 0.004(4) 0.009(4)
C19 0.039(4) 0.089(6) 0.041(4) -0.024(4) 0.011(3) -0.005(4)
C20 0.044(4) 0.064(5) 0.028(3) -0.004(3) 0.007(3) -0.002(4)
C21 0.025(3) 0.067(5) 0.025(3) 0.018(3) 0.003(3) 0.002(3)
C22 0.035(4) 0.087(6) 0.038(4) 0.001(4) -0.002(3) -0.006(4)
C23 0.047(5) 0.136(10) 0.038(4) 0.012(5) -0.006(4) -0.019(6)
C24 0.031(4) 0.137(9) 0.049(5) 0.048(6) 0.006(4) 0.002(5)
C25 0.034(4) 0.096(7) 0.055(5) 0.037(5) 0.009(4) 0.010(4)
C26 0.032(4) 0.077(5) 0.042(4) 0.022(4) 0.008(3) 0.005(4)
O1 0.031(3) 0.048(3) 0.049(3) 0.004(2) 0.006(2) 0.008(2)
O2 0.079(4) 0.064(4) 0.090(4) 0.022(3) 0.035(4) 0.016(3)
O3 0.035(3) 0.039(3) 0.047(3) 0.010(2) 0.005(2) -0.001(2)
O4 0.037(2) 0.051(3) 0.025(2) 0.0014(19) 0.0051(18) 0.003(2)
O5 0.022(2) 0.054(3) 0.027(2) 0.0115(19) 0.0007(16) -0.0028(19)
F1 0.238(9) 0.091(4) 0.046(3) -0.025(3) 0.021(4) -0.060(5)
F2 0.059(3) 0.100(4) 0.040(2) -0.010(2) 0.007(2) -0.022(3)
F3 0.097(4) 0.100(4) 0.075(3) 0.044(3) 0.043(3) 0.027(3)
F4 0.059(4) 0.245(9) 0.062(3) 0.006(4) 0.012(3) 0.011(5)
F5 0.100(6) 0.379(14) 0.107(5) 0.118(7) 0.042(4) 0.119(8)
F6 0.342(15) 0.069(4) 0.191(8) -0.030(5) 0.153(10) -0.028(6)
P1 0.0240(8) 0.0377(9) 0.0224(7) 0.0028(6) 0.0028(6) 0.0003(7)
Cl1 0.0272(7) 0.0316(7) 0.0260(7) -0.0010(6) 0.0075(6) -0.0018(6)
Ru1 0.0210(3) 0.0331(3) 0.0212(2) -0.00022(19) 0.00417(17) -0.0015(2)
Sb1 0.0570(4) 0.0574(4) 0.0461(3) -0.0007(2) 0.0154(2) -0.0020(2)

loop_
_atom_type_symbol
_atom_type_description
_atom_type_scat_dispersion_real
_atom_type_scat_dispersion_imag
_atom_type_scat_source
C C 0.0033 0.0016 'International Tables Vol C Tables 4.2.6.8 and 6.1.1.4'
H H 0.0000 0.0000 'International Tables Vol C Tables 4.2.6.8 and 6.1.1.4'
O O 0.0106 0.0060 'International Tables Vol C Tables 4.2.6.8 and 6.1.1.4'
F F 0.0171 0.0103 'International Tables Vol C Tables 4.2.6.8 and 6.1.1.4'
P P 0.1023 0.0942 'International Tables Vol C Tables 4.2.6.8 and 6.1.1.4'
Cl Cl 0.1484 0.1585 'International Tables Vol C Tables 4.2.6.8 and 6.1.1.4'
Ru Ru -1.2594 0.8363 'International Tables Vol C Tables 4.2.6.8 and 6.1.1.4'
Sb Sb -0.5866 1.5461 'International Tables Vol C Tables 4.2.6.8 and 6.1.1.4'

loop_
_geom_angle_atom_site_label_1
_geom_angle_atom_site_label_2
_geom_angle_atom_site_label_3
_geom_angle
_geom_angle_site_symmetry_3
C6 C1 C2 118.6(6) .
C6 C1 Ru1 71.7(3) .
C2 C1 Ru1 69.5(3) .
C6 C1 H1 120.7 .
C2 C1 H1 120.7 .
Ru1 C1 H1 130.5 .
C3 C2 C1 122.0(6) .
C3 C2 Ru1 72.7(3) .
C1 C2 Ru1 73.0(3) .
C3 C2 H2 119.0 .
C1 C2 H2 119.0 .
Ru1 C2 H2 127.5 .
C2 C3 C4 118.7(6) .
C2 C3 Ru1 70.3(3) .
C4 C3 Ru1 76.4(3) .
C2 C3 H3 120.6 .
C4 C3 H3 120.6 .
Ru1 C3 H3 124.2 .
O1 C4 C5 116.3(6) .
O1 C4 C3 124.1(6) .
C5 C4 C3 119.4(6) .
O1 C4 Ru1 130.8(4) .
C5 C4 Ru1 70.7(3) .
C3 C4 Ru1 66.9(3) .
C6 C5 C4 119.3(5) .
C6 C5 Ru1 68.9(3) .
C4 C5 Ru1 73.6(3) .
C6 C5 H5 120.4 .
C4 C5 H5 120.4 .
Ru1 C5 H5 129.5 .
C1 C6 C5 121.4(6) .
C1 C6 Ru1 71.8(3) .
C5 C6 Ru1 74.6(3) .
C1 C6 H6 119.3 .
C5 C6 H6 119.3 .
Ru1 C6 H6 126.2 .
O1 C7 C8 106.6(6) .
O1 C7 H7A 110.4 .
C8 C7 H7A 110.4 .
O1 C7 H7B 110.4 .
C8 C7 H7B 110.4 .
H7A C7 H7B 108.6 .
O2 C8 C7 106.3(6) .
O2 C8 H8A 110.5 .
C7 C8 H8A 110.5 .
O2 C8 H8B 110.5 .
C7 C8 H8B 110.5 .
H8A C8 H8B 108.7 .
C10 C9 C14 123.0(7) .
C10 C9 O3 120.6(7) .
C14 C9 O3 116.4(6) .
C9 C10 C11 117.6(8) .
C9 C10 H10 121.2 .
C11 C10 H10 121.2 .
C10 C11 C12 119.1(8) .
C10 C11 H11 120.4 .
C12 C11 H11 120.4 .
C13 C12 C11 121.5(9) .
C13 C12 H12 119.3 .
C11 C12 H12 119.3 .
C12 C13 C14 120.3(10) .
C12 C13 H13 119.8 .
C14 C13 H13 119.8 .
C13 C14 C9 118.3(8) .
C13 C14 H14 120.8 .
C9 C14 H14 120.8 .
C16 C15 C20 121.8(6) .
C16 C15 O4 122.5(5) .
C20 C15 O4 115.7(6) .
C15 C16 C17 119.0(6) .
C15 C16 H16 120.5 .
C17 C16 H16 120.5 .
C16 C17 C18 119.4(7) .
C16 C17 H17 120.3 .
C18 C17 H17 120.3 .
C19 C18 C17 119.5(7) .
C19 C18 H18 120.3 .
C17 C18 H18 120.3 .
C20 C19 C18 121.7(7) .
C20 C19 H19 119.1 .
C18 C19 H19 119.1 .
C19 C20 C15 118.6(7) .
C19 C20 H20 120.7 .
C15 C20 H20 120.7 .
C26 C21 C22 123.7(7) .
C26 C21 O5 119.1(6) .
C22 C21 O5 117.2(6) .
C21 C22 C23 116.7(9) .
C21 C22 H22 121.6 .
C23 C22 H22 121.6 .
C24 C23 C22 119.8(9) .
C24 C23 H23 120.1 .
C22 C23 H23 120.1 .
C25 C24 C23 121.6(8) .
C25 C24 H24 119.2 .
C23 C24 H24 119.2 .
C24 C25 C26 119.7(9) .
C24 C25 H25 120.2 .
C26 C25 H25 120.2 .
C21 C26 C25 118.4(8) .
C21 C26 H26 120.8 .
C25 C26 H26 120.8 .
C4 O1 C7 119.3(5) .
C8 O2 H2A 109.5 .
C9 O3 P1 125.0(4) .
C15 O4 P1 123.9(4) .
C21 O5 P1 122.3(4) .
O5 P1 O3 98.8(2) .
O5 P1 O4 105.7(2) .
O3 P1 O4 98.6(2) .
O5 P1 Ru1 115.95(16) .
O3 P1 Ru1 117.30(18) .
O4 P1 Ru1 117.52(17) .
Ru1 Cl1 Ru1 100.09(5) 3_556
C2 Ru1 C3 37.1(2) .
C2 Ru1 C6 66.5(2) .
C3 Ru1 C6 79.1(2) .
C2 Ru1 C1 37.5(2) .
C3 Ru1 C1 67.4(2) .
C6 Ru1 C1 36.4(2) .
C2 Ru1 P1 88.45(17) .
C3 Ru1 P1 107.47(16) .
C6 Ru1 P1 128.94(17) .
C1 Ru1 P1 97.91(16) .
C2 Ru1 C5 77.7(2) .
C3 Ru1 C5 66.3(2) .
C6 Ru1 C5 36.6(2) .
C1 Ru1 C5 65.6(2) .
P1 Ru1 C5 163.50(16) .
C2 Ru1 C4 65.2(2) .
C3 Ru1 C4 36.8(2) .
C6 Ru1 C4 65.0(2) .
C1 Ru1 C4 77.0(2) .
P1 Ru1 C4 143.35(17) .
C5 Ru1 C4 35.7(2) .
C2 Ru1 Cl1 147.68(18) .
C3 Ru1 Cl1 163.79(17) .
C6 Ru1 Cl1 90.88(16) .
C1 Ru1 Cl1 111.36(17) .
P1 Ru1 Cl1 88.75(5) .
C5 Ru1 Cl1 98.07(15) .
C4 Ru1 Cl1 127.21(16) .
C2 Ru1 Cl1 132.39(17) 3_556
C3 Ru1 Cl1 98.72(16) 3_556
C6 Ru1 Cl1 137.12(16) 3_556
C1 Ru1 Cl1 164.42(17) 3_556
P1 Ru1 Cl1 92.93(5) 3_556
C5 Ru1 Cl1 103.02(16) 3_556
C4 Ru1 Cl1 87.61(15) 3_556
Cl1 Ru1 Cl1 79.91(5) 3_556
F1 Sb1 F5 93.6(5) .
F1 Sb1 F4 90.1(4) .
F5 Sb1 F4 175.7(5) .
F1 Sb1 F6 176.9(5) .
F5 Sb1 F6 89.6(6) .
F4 Sb1 F6 86.8(5) .
F1 Sb1 F2 90.9(2) .
F5 Sb1 F2 91.0(3) .
F4 Sb1 F2 91.4(2) .
F6 Sb1 F2 89.1(3) .
F1 Sb1 F3 88.2(3) .
F5 Sb1 F3 87.8(3) .
F4 Sb1 F3 89.9(3) .
F6 Sb1 F3 91.9(3) .
F2 Sb1 F3 178.4(2) .

loop_
_geom_bond_atom_site_label_1
_geom_bond_atom_site_label_2
_geom_bond_distance
_geom_bond_site_symmetry_2
C1 C6 1.394(8) .
C1 C2 1.420(9) .
C1 Ru1 2.229(6) .
C1 H1 0.9400 .
C2 C3 1.397(9) .
C2 Ru1 2.183(5) .
C2 H2 0.9400 .
C3 C4 1.440(8) .
C3 Ru1 2.214(5) .
C3 H3 0.9400 .
C4 O1 1.327(7) .
C4 C5 1.423(9) .
C4 Ru1 2.340(6) .
C5 C6 1.423(9) .
C5 Ru1 2.302(6) .
C5 H5 0.9400 .
C6 Ru1 2.228(6) .
C6 H6 0.9400 .
C7 O1 1.451(8) .
C7 C8 1.508(10) .
C7 H7A 0.9800 .
C7 H7B 0.9800 .
C8 O2 1.421(9) .
C8 H8A 0.9800 .
C8 H8B 0.9800 .
C9 C10 1.378(9) .
C9 C14 1.391(11) .
C9 O3 1.417(8) .
C10 C11 1.392(11) .
C10 H10 0.9400 .
C11 C12 1.399(13) .
C11 H11 0.9400 .
C12 C13 1.362(13) .
C12 H12 0.9400 .
C13 C14 1.363(12) .
C13 H13 0.9400 .
C14 H14 0.9400 .
C15 C16 1.364(9) .
C15 C20 1.389(9) .
C15 O4 1.412(8) .
C16 C17 1.398(10) .
C16 H16 0.9400 .
C17 C18 1.402(10) .
C17 H17 0.9400 .
C18 C19 1.366(12) .
C18 H18 0.9400 .
C19 C20 1.363(11) .
C19 H19 0.9400 .
C20 H20 0.9400 .
C21 C26 1.359(10) .
C21 C22 1.386(10) .
C21 O5 1.431(7) .
C22 C23 1.398(11) .
C22 H22 0.9400 .
C23 C24 1.377(14) .
C23 H23 0.9400 .
C24 C25 1.365(13) .
C24 H24 0.9400 .
C25 C26 1.384(10) .
C25 H25 0.9400 .
C26 H26 0.9400 .
O2 H2A 0.8300 .
O3 P1 1.586(5) .
O4 P1 1.595(4) .
O5 P1 1.583(4) .
F1 Sb1 1.819(5) .
F2 Sb1 1.864(4) .
F3 Sb1 1.879(4) .
F4 Sb1 1.835(6) .
F5 Sb1 1.827(7) .
F6 Sb1 1.850(8) .
P1 Ru1 2.2842(16) .
Cl1 Ru1 2.4290(13) .
Cl1 Ru1 2.4363(14) 3_556
Ru1 Cl1 2.4363(14) 3_556

loop_
_geom_torsion_atom_site_label_1
_geom_torsion_atom_site_label_2
_geom_torsion_atom_site_label_3
_geom_torsion_atom_site_label_4
_geom_torsion
_geom_torsion_site_symmetry_1
_geom_torsion_site_symmetry_4
C6 C1 C2 C3 -1.8(8) . .
Ru1 C1 C2 C3 -56.0(5) . .
C6 C1 C2 Ru1 54.2(5) . .
C1 C2 C3 C4 -5.0(8) . .
Ru1 C2 C3 C4 -61.2(5) . .
C1 C2 C3 Ru1 56.2(5) . .
C2 C3 C4 O1 -177.3(5) . .
Ru1 C3 C4 O1 124.7(5) . .
C2 C3 C4 C5 8.8(8) . .
Ru1 C3 C4 C5 -49.3(5) . .
C2 C3 C4 Ru1 58.1(5) . .
O1 C4 C5 C6 179.8(5) . .
C3 C4 C5 C6 -5.8(8) . .
Ru1 C4 C5 C6 -53.4(5) . .
O1 C4 C5 Ru1 -126.8(5) . .
C3 C4 C5 Ru1 47.6(5) . .
C2 C1 C6 C5 5.0(8) . .
Ru1 C1 C6 C5 58.1(5) . .
C2 C1 C6 Ru1 -53.1(5) . .
C4 C5 C6 C1 -1.1(8) . .
Ru1 C5 C6 C1 -56.8(5) . .
C4 C5 C6 Ru1 55.7(5) . .
O1 C7 C8 O2 74.6(8) . .
C14 C9 C10 C11 1.7(11) . .
O3 C9 C10 C11 179.8(6) . .
C9 C10 C11 C12 0.2(11) . .
C10 C11 C12 C13 -2.0(14) . .
C11 C12 C13 C14 2.0(16) . .
C12 C13 C14 C9 0.0(15) . .
C10 C9 C14 C13 -1.9(13) . .
O3 C9 C14 C13 180.0(8) . .
C20 C15 C16 C17 2.8(10) . .
O4 C15 C16 C17 -179.0(6) . .
C15 C16 C17 C18 -0.6(10) . .
C16 C17 C18 C19 -1.2(11) . .
C17 C18 C19 C20 0.9(12) . .
C18 C19 C20 C15 1.2(11) . .
C16 C15 C20 C19 -3.1(10) . .
O4 C15 C20 C19 178.6(6) . .
C26 C21 C22 C23 1.1(10) . .
O5 C21 C22 C23 179.0(6) . .
C21 C22 C23 C24 -0.4(11) . .
C22 C23 C24 C25 -0.8(12) . .
C23 C24 C25 C26 1.5(11) . .
C22 C21 C26 C25 -0.4(10) . .
O5 C21 C26 C25 -178.4(5) . .
C24 C25 C26 C21 -0.8(10) . .
C5 C4 O1 C7 173.5(5) . .
C3 C4 O1 C7 -0.6(8) . .
Ru1 C4 O1 C7 87.0(7) . .
C8 C7 O1 C4 -178.0(6) . .
C10 C9 O3 P1 74.8(7) . .
C14 C9 O3 P1 -107.0(7) . .
C16 C15 O4 P1 40.3(8) . .
C20 C15 O4 P1 -141.4(5) . .
C26 C21 O5 P1 -81.4(6) . .
C22 C21 O5 P1 100.5(6) . .
C21 O5 P1 O3 44.9(5) . .
C21 O5 P1 O4 -56.7(5) . .
C21 O5 P1 Ru1 171.1(4) . .
C9 O3 P1 O5 169.4(5) . .
C9 O3 P1 O4 -83.0(5) . .
C9 O3 P1 Ru1 44.1(5) . .
C15 O4 P1 O5 -89.4(5) . .
C15 O4 P1 O3 168.8(5) . .
C15 O4 P1 Ru1 41.8(5) . .
C1 C2 Ru1 C3 -132.6(5) . .
C3 C2 Ru1 C6 103.5(4) . .
C1 C2 Ru1 C6 -29.1(4) . .
C3 C2 Ru1 C1 132.6(5) . .
C3 C2 Ru1 P1 -122.3(3) . .
C1 C2 Ru1 P1 105.1(3) . .
C3 C2 Ru1 C5 66.8(4) . .
C1 C2 Ru1 C5 -65.8(4) . .
C3 C2 Ru1 C4 31.4(4) . .
C1 C2 Ru1 C4 -101.2(4) . .
C3 C2 Ru1 Cl1 152.5(3) . .
C1 C2 Ru1 Cl1 19.9(6) . .
C3 C2 Ru1 Cl1 -29.7(4) . 3_556
C1 C2 Ru1 Cl1 -162.3(3) . 3_556
C4 C3 Ru1 C2 127.8(5) . .
C2 C3 Ru1 C6 -65.2(4) . .
C4 C3 Ru1 C6 62.5(4) . .
C2 C3 Ru1 C1 -29.1(4) . .
C4 C3 Ru1 C1 98.7(4) . .
C2 C3 Ru1 P1 62.4(4) . .
C4 C3 Ru1 P1 -169.9(3) . .
C2 C3 Ru1 C5 -101.3(4) . .
C4 C3 Ru1 C5 26.5(3) . .
C2 C3 Ru1 C4 -127.8(5) . .
C2 C3 Ru1 Cl1 -117.9(6) . .
C4 C3 Ru1 Cl1 9.8(8) . .
C2 C3 Ru1 Cl1 158.3(3) . 3_556
C4 C3 Ru1 Cl1 -74.0(3) . 3_556
C1 C6 Ru1 C2 29.9(4) . .
C5 C6 Ru1 C2 -101.4(4) . .
C1 C6 Ru1 C3 66.5(4) . .
C5 C6 Ru1 C3 -64.8(4) . .
C5 C6 Ru1 C1 -131.3(5) . .
C1 C6 Ru1 P1 -37.2(4) . .
C5 C6 Ru1 P1 -168.5(3) . .
C1 C6 Ru1 C5 131.3(5) . .
C1 C6 Ru1 C4 102.4(4) . .
C5 C6 Ru1 C4 -28.9(3) . .
C1 C6 Ru1 Cl1 -126.3(4) . .
C5 C6 Ru1 Cl1 102.4(3) . .
C1 C6 Ru1 Cl1 157.6(3) . 3_556
C5 C6 Ru1 Cl1 26.4(5) . 3_556
C6 C1 Ru1 C2 -131.4(6) . .
C6 C1 Ru1 C3 -102.7(4) . .
C2 C1 Ru1 C3 28.7(4) . .
C2 C1 Ru1 C6 131.4(6) . .
C6 C1 Ru1 P1 151.6(3) . .
C2 C1 Ru1 P1 -77.0(4) . .
C6 C1 Ru1 C5 -29.5(4) . .
C2 C1 Ru1 C5 102.0(4) . .
C6 C1 Ru1 C4 -65.3(4) . .
C2 C1 Ru1 C4 66.1(4) . .
C6 C1 Ru1 Cl1 59.9(4) . .
C2 C1 Ru1 Cl1 -168.7(3) . .
C6 C1 Ru1 Cl1 -74.7(7) . 3_556
C2 C1 Ru1 Cl1 56.7(7) . 3_556
O5 P1 Ru1 C2 159.3(3) . .
O3 P1 Ru1 C2 -84.4(3) . .
O4 P1 Ru1 C2 32.9(3) . .
O5 P1 Ru1 C3 127.1(3) . .
O3 P1 Ru1 C3 -116.7(3) . .
O4 P1 Ru1 C3 0.6(3) . .
O5 P1 Ru1 C6 -143.0(3) . .
O3 P1 Ru1 C6 -26.7(3) . .
O4 P1 Ru1 C6 90.6(3) . .
O5 P1 Ru1 C1 -164.3(3) . .
O3 P1 Ru1 C1 -48.0(3) . .
O4 P1 Ru1 C1 69.3(3) . .
O5 P1 Ru1 C5 -167.7(6) . .
O3 P1 Ru1 C5 -51.5(6) . .
O4 P1 Ru1 C5 65.8(6) . .
O5 P1 Ru1 C4 116.9(3) . .
O3 P1 Ru1 C4 -126.8(3) . .
O4 P1 Ru1 C4 -9.5(3) . .
O5 P1 Ru1 Cl1 -52.9(2) . .
O3 P1 Ru1 Cl1 63.42(19) . .
O4 P1 Ru1 Cl1 -179.3(2) . .
O5 P1 Ru1 Cl1 27.0(2) . 3_556
O3 P1 Ru1 Cl1 143.24(19) . 3_556
O4 P1 Ru1 Cl1 -99.5(2) . 3_556
C6 C5 Ru1 C2 66.9(4) . .
C4 C5 Ru1 C2 -64.4(4) . .
C6 C5 Ru1 C3 104.1(4) . .
C4 C5 Ru1 C3 -27.2(3) . .
C4 C5 Ru1 C6 -131.3(5) . .
C6 C5 Ru1 C1 29.4(3) . .
C4 C5 Ru1 C1 -102.0(4) . .
C6 C5 Ru1 P1 33.2(8) . .
C4 C5 Ru1 P1 -98.2(6) . .
C6 C5 Ru1 C4 131.3(5) . .
C6 C5 Ru1 Cl1 -80.5(3) . .
C4 C5 Ru1 Cl1 148.2(3) . .
C6 C5 Ru1 Cl1 -161.9(3) . 3_556
C4 C5 Ru1 Cl1 66.7(3) . 3_556
O1 C4 Ru1 C2 -147.6(7) . .
C5 C4 Ru1 C2 103.9(4) . .
C3 C4 Ru1 C2 -31.6(4) . .
O1 C4 Ru1 C3 -115.9(7) . .
C5 C4 Ru1 C3 135.6(5) . .
O1 C4 Ru1 C6 138.1(7) . .
C5 C4 Ru1 C6 29.6(3) . .
C3 C4 Ru1 C6 -106.0(4) . .
O1 C4 Ru1 C1 174.6(6) . .
C5 C4 Ru1 C1 66.1(4) . .
C3 C4 Ru1 C1 -69.5(4) . .
O1 C4 Ru1 P1 -99.6(6) . .
C5 C4 Ru1 P1 151.9(3) . .
C3 C4 Ru1 P1 16.3(5) . .
O1 C4 Ru1 C5 108.5(7) . .
C3 C4 Ru1 C5 -135.6(5) . .
O1 C4 Ru1 Cl1 67.5(6) . .
C5 C4 Ru1 Cl1 -41.0(4) . .
C3 C4 Ru1 Cl1 -176.6(3) . .
O1 C4 Ru1 Cl1 -7.9(6) . 3_556
C5 C4 Ru1 Cl1 -116.4(3) . 3_556
C3 C4 Ru1 Cl1 108.0(3) . 3_556
Ru1 Cl1 Ru1 C2 178.3(3) 3_556 .
Ru1 Cl1 Ru1 C3 -86.5(6) 3_556 .
Ru1 Cl1 Ru1 C6 -137.87(17) 3_556 .
Ru1 Cl1 Ru1 C1 -168.79(17) 3_556 .
Ru1 Cl1 Ru1 P1 93.20(6) 3_556 .
Ru1 Cl1 Ru1 C5 -101.88(17) 3_556 .
Ru1 Cl1 Ru1 C4 -79.1(2) 3_556 .
Ru1 Cl1 Ru1 Cl1 0.0 3_556 3_556
